data_4063007
loop_
_publ_author_name
'Hata, Mitsuhiro'
'Kautz, Jason A.'
'Lu, Xiu Lian'
'McGrath, Thomas D.'
'Stone, F. Gordon A.'

_publ_section_title
;
Revisiting [Mn(CO)~3~(\h^5^-nido-7,8-C~2~B~9~H~11~)], the dicarbollide
analogue of [(\h^5^-C~5~H~5~)Mn(CO)~3~]: reactivity studies leading to
boron-atom functionalization
;
_journal_name_full Organometallics
_journal_paper_doi 10.1021/om049822l
_journal_year 2004
_chemical_formula_moiety 'C36 H30 N P2 . C14 H21 B9 Mn O3'
_chemical_formula_sum 'C50 H51 B9 Mn N O3 P2'
_chemical_formula_weight 928.09
_space_group_IT_number 14
_symmetry_cell_setting monoclinic
_symmetry_space_group_name_Hall '-P 2ybc'
_symmetry_space_group_name_H-M 'P 1 21/c 1'
_cell_angle_alpha 90.00
_cell_angle_beta 95.61(2)
_cell_angle_gamma 90.00
_cell_formula_units_Z 4
_cell_length_a 9.212(2)
_cell_length_b 14.065(6)
_cell_length_c 36.640(12)
_cell_measurement_temperature 173(2)
_cell_volume 4725(3)
_diffrn_ambient_temperature 173(2)
_exptl_crystal_density_diffrn 1.305
_cod_original_sg_symbol_H-M 'P 21/c'
_cod_database_code 4063007

loop_
_symmetry_equiv_pos_as_xyz
'x, y, z'
'-x, y+1/2, -z+1/2'
'-x, -y, -z'
'x, -y-1/2, z-1/2'

loop_
_atom_site_label
_atom_site_type_symbol
_atom_site_fract_x
_atom_site_fract_y
_atom_site_fract_z
_atom_site_U_iso_or_equiv
_atom_site_adp_type
_atom_site_occupancy
_atom_site_symmetry_multiplicity
_atom_site_calc_flag
_atom_site_refinement_flags
_atom_site_disorder_assembly
_atom_site_disorder_group
Mn Mn 0.50523(15) 1.08937(9) 0.12247(4) 0.0267(4) Uani 1 1 d . . .
C1 C 0.3853(9) 1.1958(6) 0.0887(2) 0.028(2) Uani 1 1 d . . .
C2 C 0.4698(9) 1.1185(6) 0.0639(2) 0.027(2) Uani 1 1 d . . .
B7 B 0.6494(10) 1.1097(8) 0.0789(3) 0.031(3) Uani 1 1 d . . .
H7 H 0.7165 1.0440 0.0767 0.037 Uiso 1 1 calc R . .
B8 B 0.6839(10) 1.1953(7) 0.1171(3) 0.024(3) Uani 1 1 d . . .
B4 B 0.5054(11) 1.2466(7) 0.1223(3) 0.028(3) Uani 1 1 d . . .
H4 H 0.4756 1.2734 0.1494 0.033 Uiso 1 1 calc R . .
B6 B 0.4191(12) 1.2276(7) 0.0445(3) 0.031(3) Uani 1 1 d . . .
H6 H 0.3330 1.2375 0.0211 0.037 Uiso 1 1 calc R . .
B11 B 0.5888(11) 1.1764(7) 0.0392(3) 0.034(3) Uani 1 1 d . . .
H11 H 0.6160 1.1527 0.0115 0.041 Uiso 1 1 calc R . .
B12 B 0.7203(11) 1.2260(7) 0.0710(3) 0.028(3) Uani 1 1 d . . .
H12 H 0.8356 1.2357 0.0645 0.034 Uiso 1 1 calc R . .
B9 B 0.6308(10) 1.3086(7) 0.0977(3) 0.030(3) Uani 1 1 d . . .
H9 H 0.6863 1.3744 0.1093 0.036 Uiso 1 1 calc R . .
B5 B 0.4449(11) 1.3089(8) 0.0816(3) 0.031(3) Uani 1 1 d . . .
H5 H 0.3745 1.3736 0.0826 0.038 Uiso 1 1 calc R . .
B10 B 0.5786(11) 1.2995(7) 0.0501(3) 0.030(3) Uani 1 1 d . . .
H10 H 0.5994 1.3578 0.0304 0.036 Uiso 1 1 calc R . .
C3 C 0.6318(10) 0.9957(7) 0.1347(3) 0.035(3) Uani 1 1 d . . .
O3 O 0.7170(7) 0.9380(4) 0.14351(19) 0.056(2) Uani 1 1 d . . .
C4 C 0.4865(9) 1.1093(7) 0.1697(3) 0.036(3) Uani 1 1 d . . .
O4 O 0.4732(7) 1.1224(5) 0.20018(17) 0.051(2) Uani 1 1 d . . .
C5 C 0.3629(11) 1.0034(7) 0.1231(2) 0.042(3) Uani 1 1 d . . .
O5 O 0.2728(8) 0.9472(5) 0.12506(19) 0.078(3) Uani 1 1 d . . .
C6 C 0.8109(9) 1.1882(6) 0.1485(2) 0.024(2) Uani 1 1 d . . .
C7 C 0.9350(9) 1.1354(6) 0.1467(2) 0.034(2) Uani 1 1 d . . .
H7A H 0.9502 1.1060 0.1240 0.040 Uiso 1 1 calc R . .
C8 C 1.0397(9) 1.1227(6) 0.1762(3) 0.035(3) Uani 1 1 d . . .
H8A H 1.1231 1.0848 0.1733 0.041 Uiso 1 1 calc R . .
C9 C 1.0245(9) 1.1640(7) 0.2094(2) 0.034(2) Uani 1 1 d . . .
C10 C 0.9024(9) 1.2194(6) 0.2125(2) 0.033(2) Uani 1 1 d . . .
H10A H 0.8894 1.2498 0.2351 0.040 Uiso 1 1 calc R . .
C11 C 0.7986(9) 1.2305(6) 0.1827(2) 0.030(2) Uani 1 1 d . . .
H11A H 0.7154 1.2687 0.1856 0.036 Uiso 1 1 calc R . .
C12 C 1.1348(10) 1.1441(7) 0.2417(2) 0.052(3) Uani 1 1 d . . .
H12A H 1.1076 1.1788 0.2632 0.078 Uiso 1 1 calc R . .
H12B H 1.2316 1.1649 0.2360 0.078 Uiso 1 1 calc R . .
H12C H 1.1369 1.0758 0.2470 0.078 Uiso 1 1 calc R . .
C13 C 0.2207(8) 1.1899(6) 0.0917(2) 0.038(3) Uani 1 1 d . . .
H13A H 0.1707 1.2392 0.0763 0.056 Uiso 1 1 calc R . .
H13B H 0.2014 1.1996 0.1173 0.056 Uiso 1 1 calc R . .
H13C H 0.1847 1.1271 0.0835 0.056 Uiso 1 1 calc R . .
C14 C 0.3863(9) 1.0375(6) 0.0430(2) 0.038(3) Uani 1 1 d . . .
H14A H 0.3718 1.0532 0.0169 0.057 Uiso 1 1 calc R . .
H14B H 0.2912 1.0293 0.0525 0.057 Uiso 1 1 calc R . .
H14C H 0.4424 0.9785 0.0464 0.057 Uiso 1 1 calc R . .
P1 P 0.2545(2) 0.66237(16) 0.08864(6) 0.0200(6) Uani 1 1 d . . .
P2 P 0.3465(2) 0.64893(16) 0.16865(6) 0.0229(6) Uani 1 1 d . . .
N1 N 0.2463(6) 0.6634(5) 0.13132(16) 0.0205(17) Uani 1 1 d . . .
C21 C 0.4352(8) 0.6733(6) 0.0746(2) 0.019(2) Uani 1 1 d . . .
C22 C 0.4913(9) 0.7626(6) 0.0681(2) 0.025(2) Uani 1 1 d . . .
H22A H 0.4320 0.8176 0.0691 0.030 Uiso 1 1 calc R . .
C23 C 0.6348(9) 0.7707(6) 0.0600(2) 0.030(2) Uani 1 1 d . . .
H23A H 0.6740 0.8313 0.0550 0.036 Uiso 1 1 calc R . .
C24 C 0.7193(9) 0.6912(7) 0.0595(2) 0.031(2) Uani 1 1 d . . .
H24A H 0.8178 0.6976 0.0542 0.037 Uiso 1 1 calc R . .
C25 C 0.6670(9) 0.6025(7) 0.0663(2) 0.030(2) Uani 1 1 d . . .
H25A H 0.7285 0.5484 0.0658 0.036 Uiso 1 1 calc R . .
C26 C 0.5242(9) 0.5927(6) 0.0739(2) 0.028(2) Uani 1 1 d . . .
H26A H 0.4864 0.5315 0.0786 0.034 Uiso 1 1 calc R . .
C31 C 0.1722(8) 0.5558(5) 0.0687(2) 0.019(2) Uani 1 1 d . . .
C32 C 0.2100(9) 0.5199(6) 0.0354(2) 0.029(2) Uani 1 1 d . . .
H32A H 0.2812 0.5516 0.0227 0.034 Uiso 1 1 calc R . .
C33 C 0.1447(10) 0.4389(6) 0.0209(2) 0.032(2) Uani 1 1 d . . .
H33A H 0.1726 0.4135 -0.0014 0.038 Uiso 1 1 calc R . .
C34 C 0.0374(9) 0.3938(6) 0.0388(2) 0.035(2) Uani 1 1 d . . .
H34A H -0.0084 0.3380 0.0287 0.042 Uiso 1 1 calc R . .
C35 C -0.0022(9) 0.4301(6) 0.0712(3) 0.031(2) Uani 1 1 d . . .
H35A H -0.0756 0.3994 0.0833 0.037 Uiso 1 1 calc R . .
C36 C 0.0647(9) 0.5112(6) 0.0860(2) 0.030(2) Uani 1 1 d . . .
H36A H 0.0364 0.5363 0.1084 0.036 Uiso 1 1 calc R . .
C41 C 0.1465(8) 0.7588(6) 0.0684(2) 0.018(2) Uani 1 1 d . . .
C42 C 0.1441(8) 0.7772(6) 0.0312(2) 0.023(2) Uani 1 1 d . . .
H42A H 0.2020 0.7393 0.0168 0.028 Uiso 1 1 calc R . .
C43 C 0.0597(9) 0.8492(6) 0.0146(2) 0.031(2) Uani 1 1 d . . .
H43A H 0.0605 0.8615 -0.0108 0.038 Uiso 1 1 calc R . .
C44 C -0.0264(9) 0.9033(6) 0.0358(2) 0.033(2) Uani 1 1 d . . .
H44A H -0.0865 0.9523 0.0248 0.040 Uiso 1 1 calc R . .
C45 C -0.0248(9) 0.8858(6) 0.0727(3) 0.037(3) Uani 1 1 d . . .
H45A H -0.0824 0.9232 0.0874 0.044 Uiso 1 1 calc R . .
C46 C 0.0615(8) 0.8131(6) 0.0884(2) 0.027(2) Uani 1 1 d . . .
H46A H 0.0612 0.8009 0.1139 0.032 Uiso 1 1 calc R . .
C51 C 0.3381(9) 0.7519(5) 0.1969(2) 0.021(2) Uani 1 1 d . . .
C52 C 0.2209(10) 0.8120(6) 0.1924(2) 0.036(3) Uani 1 1 d . . .
H52A H 0.1451 0.7997 0.1735 0.043 Uiso 1 1 calc R . .
C53 C 0.2105(12) 0.8911(6) 0.2150(3) 0.047(3) Uani 1 1 d . . .
H53A H 0.1283 0.9321 0.2117 0.057 Uiso 1 1 calc R . .
C54 C 0.3210(12) 0.9086(7) 0.2419(3) 0.053(3) Uani 1 1 d . . .
H54A H 0.3163 0.9636 0.2568 0.064 Uiso 1 1 calc R . .
C55 C 0.4358(11) 0.8499(7) 0.2478(3) 0.047(3) Uani 1 1 d . . .
H55A H 0.5094 0.8622 0.2673 0.057 Uiso 1 1 calc R . .
C56 C 0.4467(9) 0.7713(7) 0.2254(2) 0.035(2) Uani 1 1 d . . .
H56A H 0.5286 0.7302 0.2295 0.042 Uiso 1 1 calc R . .
C61 C 0.2781(9) 0.5505(6) 0.1933(2) 0.025(2) Uani 1 1 d . . .
C62 C 0.2341(10) 0.4676(6) 0.1747(3) 0.040(3) Uani 1 1 d . . .
H62A H 0.2455 0.4613 0.1493 0.048 Uiso 1 1 calc R . .
C63 C 0.1742(10) 0.3951(7) 0.1931(3) 0.051(3) Uani 1 1 d . . .
H63A H 0.1457 0.3380 0.1805 0.061 Uiso 1 1 calc R . .
C64 C 0.1547(10) 0.4042(7) 0.2301(3) 0.048(3) Uani 1 1 d . . .
H64A H 0.1085 0.3548 0.2424 0.057 Uiso 1 1 calc R . .
C65 C 0.2016(10) 0.4837(7) 0.2488(3) 0.046(3) Uani 1 1 d . . .
H65A H 0.1931 0.4884 0.2744 0.055 Uiso 1 1 calc R . .
C66 C 0.2617(9) 0.5578(6) 0.2305(2) 0.036(2) Uani 1 1 d . . .
H66A H 0.2919 0.6140 0.2435 0.043 Uiso 1 1 calc R . .
C71 C 0.5378(9) 0.6290(6) 0.1650(2) 0.023(2) Uani 1 1 d . . .
C72 C 0.6012(9) 0.5397(6) 0.1689(2) 0.030(2) Uani 1 1 d . . .
H72A H 0.5428 0.4857 0.1728 0.036 Uiso 1 1 calc R . .
C73 C 0.7512(10) 0.5291(7) 0.1669(2) 0.038(3) Uani 1 1 d . . .
H73A H 0.7947 0.4679 0.1695 0.046 Uiso 1 1 calc R . .
C74 C 0.8351(10) 0.6069(8) 0.1611(2) 0.039(3) Uani 1 1 d . . .
H74A H 0.9373 0.5997 0.1605 0.047 Uiso 1 1 calc R . .
C75 C 0.7730(10) 0.6956(8) 0.1563(3) 0.043(3) Uani 1 1 d . . .
H75A H 0.8320 0.7488 0.1517 0.052 Uiso 1 1 calc R . .
C76 C 0.6261(9) 0.7071(7) 0.1581(2) 0.033(2) Uani 1 1 d . . .
H76A H 0.5836 0.7684 0.1547 0.040 Uiso 1 1 calc R . .

loop_
_atom_site_aniso_label
_atom_site_aniso_U_11
_atom_site_aniso_U_22
_atom_site_aniso_U_33
_atom_site_aniso_U_23
_atom_site_aniso_U_13
_atom_site_aniso_U_12
Mn 0.0290(8) 0.0255(8) 0.0257(8) 0.0019(7) 0.0025(6) -0.0066(7)
C1 0.024(5) 0.032(6) 0.028(6) 0.009(5) 0.006(4) -0.004(4)
C2 0.027(5) 0.032(6) 0.021(5) 0.001(4) -0.001(4) -0.006(4)
B7 0.020(6) 0.042(7) 0.033(7) 0.000(6) 0.013(5) 0.001(5)
B8 0.027(6) 0.023(6) 0.022(6) 0.000(5) 0.007(5) 0.002(5)
B4 0.033(6) 0.024(6) 0.025(6) -0.006(5) 0.004(5) -0.005(5)
B6 0.052(8) 0.021(6) 0.019(6) 0.014(5) -0.002(5) -0.003(6)
B11 0.044(7) 0.030(7) 0.030(7) -0.005(6) 0.013(6) -0.011(6)
B12 0.028(6) 0.036(7) 0.021(6) 0.004(5) 0.004(5) -0.013(5)
B9 0.025(6) 0.019(6) 0.047(8) 0.000(5) 0.007(5) 0.001(5)
B5 0.040(7) 0.029(7) 0.025(7) 0.008(5) 0.003(5) 0.006(5)
B10 0.039(7) 0.022(6) 0.031(7) -0.011(5) 0.007(5) -0.011(5)
C3 0.039(6) 0.029(6) 0.038(6) 0.006(5) 0.007(5) -0.011(5)
O3 0.067(5) 0.033(4) 0.070(6) 0.026(4) 0.018(4) 0.020(4)
C4 0.033(6) 0.037(6) 0.037(7) -0.002(5) 0.001(5) -0.007(5)
O4 0.056(5) 0.066(5) 0.030(4) -0.003(4) 0.007(4) -0.013(4)
C5 0.060(7) 0.043(7) 0.020(6) -0.003(5) -0.003(5) -0.024(6)
O5 0.090(6) 0.083(6) 0.058(5) 0.008(5) 0.000(5) -0.067(5)
C6 0.028(6) 0.021(5) 0.023(5) -0.003(4) 0.002(4) -0.007(4)
C7 0.031(6) 0.045(6) 0.024(6) -0.003(5) 0.001(5) -0.009(5)
C8 0.028(6) 0.027(6) 0.051(7) 0.009(5) 0.009(5) 0.002(5)
C9 0.032(6) 0.032(6) 0.036(6) 0.005(5) 0.003(5) -0.006(5)
C10 0.033(6) 0.045(6) 0.022(5) -0.005(5) 0.004(5) -0.014(5)
C11 0.028(6) 0.033(6) 0.030(6) 0.002(5) 0.005(5) -0.003(5)
C12 0.072(8) 0.046(7) 0.034(6) 0.001(6) -0.020(6) -0.009(6)
C13 0.023(6) 0.050(7) 0.040(6) 0.004(5) 0.002(5) -0.009(5)
C14 0.032(6) 0.042(6) 0.040(6) -0.002(5) 0.001(5) -0.017(5)
P1 0.0169(13) 0.0189(13) 0.0242(14) -0.0022(12) 0.0026(10) -0.0001(11)
P2 0.0241(14) 0.0192(13) 0.0255(14) -0.0007(11) 0.0023(11) -0.0017(11)
N1 0.019(4) 0.031(4) 0.011(4) -0.003(3) -0.002(3) 0.001(4)
C21 0.014(5) 0.026(5) 0.019(5) 0.000(4) 0.005(4) -0.002(4)
C22 0.027(6) 0.022(5) 0.026(6) -0.002(4) 0.002(4) -0.007(4)
C23 0.034(6) 0.031(6) 0.026(6) 0.004(5) 0.009(5) -0.013(5)
C24 0.013(5) 0.048(7) 0.032(6) -0.014(5) 0.005(4) -0.004(5)
C25 0.018(5) 0.038(6) 0.034(6) -0.005(5) 0.005(4) 0.005(5)
C26 0.025(5) 0.027(5) 0.033(6) -0.006(5) 0.002(4) 0.002(5)
C31 0.014(5) 0.015(5) 0.026(5) 0.003(4) -0.006(4) 0.005(4)
C32 0.034(6) 0.028(6) 0.025(6) 0.003(5) 0.008(5) 0.013(5)
C33 0.051(7) 0.017(5) 0.026(6) -0.012(4) 0.000(5) 0.001(5)
C34 0.034(6) 0.025(6) 0.041(6) -0.002(5) -0.016(5) -0.007(5)
C35 0.025(5) 0.017(5) 0.053(7) 0.002(5) 0.009(5) -0.005(4)
C36 0.020(5) 0.027(6) 0.044(6) 0.001(5) 0.007(5) -0.005(5)
C41 0.006(5) 0.024(5) 0.023(5) -0.001(4) -0.004(4) -0.007(4)
C42 0.027(5) 0.016(5) 0.027(6) -0.001(4) 0.005(4) 0.002(4)
C43 0.038(6) 0.027(6) 0.028(6) 0.013(5) -0.002(5) 0.004(5)
C44 0.020(5) 0.030(6) 0.046(7) 0.004(6) -0.013(5) 0.003(5)
C45 0.029(6) 0.035(6) 0.044(7) -0.007(5) -0.008(5) -0.001(5)
C46 0.020(5) 0.032(6) 0.028(6) 0.001(5) 0.001(4) -0.002(5)
C51 0.029(5) 0.015(5) 0.019(5) 0.009(4) 0.004(4) -0.003(4)
C52 0.052(7) 0.028(6) 0.026(6) 0.001(5) -0.003(5) -0.003(5)
C53 0.082(8) 0.024(6) 0.035(7) -0.002(5) 0.010(6) 0.011(6)
C54 0.088(9) 0.030(6) 0.044(7) -0.009(6) 0.014(7) -0.007(7)
C55 0.053(7) 0.057(8) 0.031(6) -0.024(6) 0.004(6) -0.014(7)
C56 0.022(5) 0.048(7) 0.034(6) 0.001(5) -0.003(5) 0.002(5)
C61 0.023(5) 0.022(5) 0.033(6) 0.003(5) 0.011(4) 0.001(4)
C62 0.052(7) 0.023(6) 0.044(7) -0.004(5) -0.002(5) -0.018(5)
C63 0.065(8) 0.032(6) 0.057(8) -0.006(6) 0.009(6) -0.028(6)
C64 0.045(7) 0.039(7) 0.063(8) 0.021(7) 0.024(6) -0.013(6)
C65 0.058(7) 0.045(7) 0.037(7) 0.007(6) 0.022(6) -0.017(6)
C66 0.039(6) 0.028(6) 0.042(7) -0.006(5) 0.006(5) 0.002(5)
C71 0.025(5) 0.027(6) 0.016(5) -0.002(4) 0.000(4) 0.000(5)
C72 0.034(6) 0.036(6) 0.019(5) -0.009(5) 0.000(5) 0.005(5)
C73 0.042(7) 0.047(7) 0.026(6) -0.004(5) 0.002(5) 0.015(6)
C74 0.024(6) 0.070(8) 0.025(6) -0.006(6) 0.010(4) 0.001(6)
C75 0.026(6) 0.059(8) 0.043(7) -0.008(6) -0.001(5) -0.012(6)
C76 0.025(6) 0.044(6) 0.031(6) -0.004(5) 0.004(5) -0.010(5)

loop_
_geom_bond_atom_site_label_1
_geom_bond_atom_site_label_2
_geom_bond_distance
_geom_bond_site_symmetry_2
_geom_bond_publ_flag
Mn C4 1.780(10) . ?
Mn C5 1.786(10) . ?
Mn C3 1.788(10) . ?
Mn C1 2.173(8) . ?
Mn C2 2.179(8) . ?
Mn B7 2.193(9) . ?
Mn B4 2.212(10) . ?
Mn B8 2.243(10) . ?
C1 C13 1.533(10) . ?
C1 C2 1.660(11) . ?
C1 B5 1.712(12) . ?
C1 B4 1.727(13) . ?
C1 B6 1.737(12) . ?
C2 C14 1.536(10) . ?
C2 B7 1.696(12) . ?
C2 B11 1.697(12) . ?
C2 B6 1.735(12) . ?
B7 B11 1.775(14) . ?
B7 B12 1.795(14) . ?
B7 B8 1.851(14) . ?
B8 C6 1.562(12) . ?
B8 B9 1.793(13) . ?
B8 B12 1.808(13) . ?
B8 B4 1.822(13) . ?
B4 B9 1.763(14) . ?
B4 B5 1.772(14) . ?
B6 B11 1.750(14) . ?
B6 B5 1.773(14) . ?
B6 B10 1.778(14) . ?
B11 B12 1.742(13) . ?
B11 B10 1.780(14) . ?
B12 B9 1.774(14) . ?
B12 B10 1.779(14) . ?
B9 B5 1.756(13) . ?
B9 B10 1.770(14) . ?
B5 B10 1.775(13) . ?
C3 O3 1.153(10) . ?
C4 O4 1.148(9) . ?
C5 O5 1.153(10) . ?
C6 C7 1.370(11) . ?
C6 C11 1.400(11) . ?
C7 C8 1.388(11) . ?
C8 C9 1.368(11) . ?
C9 C10 1.382(11) . ?
C9 C12 1.510(11) . ?
C10 C11 1.390(10) . ?
P1 N1 1.573(6) . ?
P1 C21 1.797(7) . ?
P1 C41 1.799(8) . ?
P1 C31 1.801(8) . ?
P2 N1 1.587(6) . ?
P2 C51 1.787(8) . ?
P2 C61 1.800(8) . ?
P2 C71 1.802(8) . ?
C21 C22 1.388(10) . ?
C21 C26 1.401(10) . ?
C22 C23 1.387(11) . ?
C23 C24 1.364(11) . ?
C24 C25 1.369(11) . ?
C25 C26 1.377(10) . ?
C31 C36 1.380(10) . ?
C31 C32 1.397(10) . ?
C32 C33 1.371(11) . ?
C33 C34 1.393(11) . ?
C34 C35 1.371(11) . ?
C35 C36 1.383(11) . ?
C41 C46 1.359(10) . ?
C41 C42 1.383(10) . ?
C42 C43 1.382(10) . ?
C43 C44 1.391(11) . ?
C44 C45 1.371(11) . ?
C45 C46 1.384(11) . ?
C51 C52 1.369(11) . ?
C51 C56 1.401(11) . ?
C52 C53 1.396(11) . ?
C53 C54 1.370(12) . ?
C54 C55 1.342(12) . ?
C55 C56 1.386(11) . ?
C61 C66 1.391(11) . ?
C61 C62 1.392(11) . ?
C62 C63 1.369(11) . ?
C63 C64 1.392(12) . ?
C64 C65 1.360(12) . ?
C65 C66 1.383(11) . ?
C71 C72 1.386(11) . ?
C71 C76 1.404(11) . ?
C72 C73 1.399(11) . ?
C73 C74 1.368(12) . ?
C74 C75 1.376(12) . ?
C75 C76 1.372(11) . ?
